data_4071368
loop_
_publ_author_name
'Kavara, Ajdin'
'Kampf, Jeff W.'
'Banaszak Holl, Mark M.'

_publ_section_title
;
 Direct Formation of Propargyltin Compounds via C&#x2212;H Activation
;
_journal_issue 13
_journal_name_full Organometallics
_journal_page_first 2896
_journal_paper_doi 10.1021/om800132h
_journal_volume 27
_journal_year 2008
_chemical_formula_moiety 'C22 H49 I Si4 Sn'
_chemical_formula_sum 'C22 H49 I Si4 Sn'
_chemical_formula_weight 671.56
_chemical_name_systematic
;
 ?
;
_space_group_IT_number 14
_symmetry_cell_setting monoclinic
_symmetry_space_group_name_Hall '-P 2yn'
_symmetry_space_group_name_H-M 'P 1 21/n 1'
_atom_sites_solution_hydrogens geom
_atom_sites_solution_primary direct
_atom_sites_solution_secondary difmap
_audit_creation_method SHELXL-97
_cell_angle_alpha 90.00
_cell_angle_beta 105.156(1)
_cell_angle_gamma 90.00
_cell_formula_units_Z 4
_cell_length_a 11.6583(9)
_cell_length_b 16.829(1)
_cell_length_c 16.076(1)
_cell_measurement_reflns_used 9449
_cell_measurement_temperature 85(2)
_cell_measurement_theta_max 23.32
_cell_measurement_theta_min 2.18
_cell_volume 3044.4(4)
_computing_cell_refinement 'Bruker SAINT'
_computing_data_collection 'Bruker SMART-APEX'
_computing_data_reduction 'Bruker SAINT'
_computing_molecular_graphics 'Bruker SHELXTL'
_computing_publication_material 'Bruker SHELXTL'
_computing_structure_refinement 'Bruker SHELXTL'
_computing_structure_solution 'Bruker SHELXTL'
_diffrn_ambient_temperature 85(2)
_diffrn_measured_fraction_theta_full 0.999
_diffrn_measured_fraction_theta_max 0.999
_diffrn_measurement_device_type 'CCD area detector'
_diffrn_measurement_method 'phi and omega scans'
_diffrn_radiation_monochromator graphite
_diffrn_radiation_source 'fine-focus sealed tube'
_diffrn_radiation_type MoK\a
_diffrn_radiation_wavelength 0.71073
_diffrn_reflns_av_R_equivalents 0.0352
_diffrn_reflns_av_sigmaI/netI 0.0131
_diffrn_reflns_limit_h_max 15
_diffrn_reflns_limit_h_min -15
_diffrn_reflns_limit_k_max 22
_diffrn_reflns_limit_k_min -22
_diffrn_reflns_limit_l_max 21
_diffrn_reflns_limit_l_min -21
_diffrn_reflns_number 107878
_diffrn_reflns_theta_full 28.35
_diffrn_reflns_theta_max 28.35
_diffrn_reflns_theta_min 1.79
_exptl_absorpt_coefficient_mu 2.019
_exptl_absorpt_correction_T_max 0.8236
_exptl_absorpt_correction_T_min 0.6323
_exptl_absorpt_correction_type multi-scan
_exptl_absorpt_process_details
;
  Blessing, R. Acta Cryst. (1995) A51 33-38.
  Sheldrick, G.  SADABS (Version 2007/4) Bruker AXS area
  detector absorption and other corrections, University of
  Gottingen, Germany 2007.
;
_exptl_crystal_colour colorless
_exptl_crystal_density_diffrn 1.465
_exptl_crystal_density_method 'not measured'
_exptl_crystal_description plate
_exptl_crystal_F_000 1360
_exptl_crystal_size_max 0.25
_exptl_crystal_size_mid 0.18
_exptl_crystal_size_min 0.10
_refine_diff_density_max 1.189
_refine_diff_density_min -0.641
_refine_diff_density_rms 0.068
_refine_ls_extinction_method none
_refine_ls_goodness_of_fit_ref 1.049
_refine_ls_hydrogen_treatment constr
_refine_ls_matrix_type full
_refine_ls_number_parameters 267
_refine_ls_number_reflns 7617
_refine_ls_number_restraints 0
_refine_ls_restrained_S_all 1.049
_refine_ls_R_factor_all 0.0178
_refine_ls_R_factor_gt 0.0172
_refine_ls_shift/su_max 0.002
_refine_ls_shift/su_mean 0.000
_refine_ls_structure_factor_coef Fsqd
_refine_ls_weighting_details 'calc w=1/[\s^2^(Fo^2^)+(0.0226P)^2^+2.2617P] where P=(Fo^2^+2Fc^2^)/3'
_refine_ls_weighting_scheme calc
_refine_ls_wR_factor_gt 0.0449
_refine_ls_wR_factor_ref 0.0452
_reflns_number_gt 7411
_reflns_number_total 7617
_reflns_threshold_expression >2sigma(I)
_cod_data_source_file om800132h-file003.cif
_cod_data_source_block ak149
_cod_depositor_comments
;
The following automatic conversions were performed:

'_symmetry_cell_setting' value 'Monoclinic' changed to 'monoclinic'
according to /home/saulius/struct/CIF-dictionaries/cif_core.dic
dictionary named 'cif_core.dic' version 2.4.1 from 2010-06-29.

Automatic conversion script
Id: cif_fix_values 1715 2011-07-08 13:25:40Z adriana 
;
_cod_original_sg_symbol_H-M P2(1)/n
_cod_database_code 4071368

loop_
_symmetry_equiv_pos_as_xyz
'x, y, z'
'-x+1/2, y+1/2, -z+1/2'
'-x, -y, -z'
'x-1/2, -y-1/2, z-1/2'

loop_
_atom_site_label
_atom_site_type_symbol
_atom_site_fract_x
_atom_site_fract_y
_atom_site_fract_z
_atom_site_U_iso_or_equiv
_atom_site_adp_type
_atom_site_occupancy
_atom_site_symmetry_multiplicity
_atom_site_calc_flag
_atom_site_refinement_flags
I1 I 0.181550(9) 0.198460(6) 0.386859(6) 0.02065(3) Uani 1 1 d .
Sn1 Sn 0.108937(8) 0.319203(5) 0.270973(6) 0.01221(3) Uani 1 1 d .
Si1 Si 0.30092(4) 0.23405(3) 0.16839(3) 0.01749(8) Uani 1 1 d .
Si2 Si 0.21137(4) 0.40555(3) 0.11157(3) 0.01725(8) Uani 1 1 d .
Si3 Si -0.14512(4) 0.20607(3) 0.21743(3) 0.01750(8) Uani 1 1 d .
Si4 Si -0.17918(4) 0.38938(2) 0.21499(3) 0.01686(8) Uani 1 1 d .
C1 C 0.16916(12) 0.41687(9) 0.36185(9) 0.0156(3) Uani 1 1 d .
H1A H 0.1445 0.4680 0.3305 0.019 Uiso 1 1 calc R
C2 C 0.29834(13) 0.41478(9) 0.38877(9) 0.0181(3) Uani 1 1 d .
C3 C 0.40421(14) 0.41227(9) 0.41202(10) 0.0205(3) Uani 1 1 d .
C4 C 0.53394(14) 0.41098(11) 0.43831(11) 0.0252(3) Uani 1 1 d .
H4A H 0.5649 0.4425 0.3978 0.038 Uiso 1 1 calc R
H4B H 0.5619 0.3560 0.4385 0.038 Uiso 1 1 calc R
H4C H 0.5621 0.4335 0.4963 0.038 Uiso 1 1 calc R
C5 C 0.11249(13) 0.41311(9) 0.43775(9) 0.0184(3) Uani 1 1 d .
H5A H 0.0249 0.4135 0.4153 0.022 Uiso 1 1 calc R
H5B H 0.1354 0.3626 0.4692 0.022 Uiso 1 1 calc R
C6 C 0.15043(15) 0.48238(10) 0.50004(10) 0.0230(3) Uani 1 1 d .
H6A H 0.2372 0.4827 0.5218 0.035 Uiso 1 1 calc R
H6B H 0.1144 0.4765 0.5484 0.035 Uiso 1 1 calc R
H6C H 0.1241 0.5324 0.4700 0.035 Uiso 1 1 calc R
C7 C 0.17239(13) 0.30668(8) 0.15534(9) 0.0143(3) Uani 1 1 d .
C8 C 0.05574(12) 0.27097(9) 0.09493(9) 0.0154(3) Uani 1 1 d .
H8A H 0.0588 0.2773 0.0343 0.018 Uiso 1 1 calc R
H8B H 0.0536 0.2133 0.1066 0.018 Uiso 1 1 calc R
C9 C -0.06013(12) 0.30892(8) 0.10521(9) 0.0145(3) Uani 1 1 d .
H9A H -0.1283 0.2817 0.0657 0.017 Uiso 1 1 calc R
H9B H -0.0621 0.3652 0.0871 0.017 Uiso 1 1 calc R
C10 C -0.07688(12) 0.30548(8) 0.19921(9) 0.0140(3) Uani 1 1 d .
C11 C 0.25454(15) 0.12886(10) 0.17764(11) 0.0242(3) Uani 1 1 d .
H11A H 0.3243 0.0941 0.1877 0.036 Uiso 1 1 calc R
H11B H 0.1968 0.1131 0.1241 0.036 Uiso 1 1 calc R
H11C H 0.2182 0.1242 0.2259 0.036 Uiso 1 1 calc R
C12 C 0.42743(14) 0.25478(11) 0.26496(10) 0.0243(3) Uani 1 1 d .
H12A H 0.3975 0.2582 0.3164 0.036 Uiso 1 1 calc R
H12B H 0.4651 0.3052 0.2568 0.036 Uiso 1 1 calc R
H12C H 0.4859 0.2118 0.2722 0.036 Uiso 1 1 calc R
C13 C 0.36036(15) 0.23262(11) 0.07027(11) 0.0255(3) Uani 1 1 d .
H13A H 0.4225 0.1921 0.0774 0.038 Uiso 1 1 calc R
H13B H 0.3938 0.2848 0.0630 0.038 Uiso 1 1 calc R
H13C H 0.2957 0.2202 0.0193 0.038 Uiso 1 1 calc R
C14 C 0.36695(15) 0.43814(11) 0.16364(12) 0.0283(3) Uani 1 1 d .
H14A H 0.3802 0.4910 0.1424 0.042 Uiso 1 1 calc R
H14B H 0.4230 0.4003 0.1495 0.042 Uiso 1 1 calc R
H14C H 0.3792 0.4401 0.2263 0.042 Uiso 1 1 calc R
C15 C 0.18838(17) 0.39712(11) -0.00790(11) 0.0285(4) Uani 1 1 d .
H15A H 0.2211 0.4442 -0.0293 0.043 Uiso 1 1 calc R
H15B H 0.1032 0.3932 -0.0360 0.043 Uiso 1 1 calc R
H15C H 0.2288 0.3495 -0.0209 0.043 Uiso 1 1 calc R
C16 C 0.11582(14) 0.49164(9) 0.12477(11) 0.0219(3) Uani 1 1 d .
H16A H 0.1221 0.4999 0.1861 0.033 Uiso 1 1 calc R
H16B H 0.0330 0.4805 0.0944 0.033 Uiso 1 1 calc R
H16C H 0.1424 0.5396 0.1007 0.033 Uiso 1 1 calc R
C17 C -0.07507(15) 0.11816(9) 0.17838(11) 0.0247(3) Uani 1 1 d .
H17A H 0.0103 0.1174 0.2066 0.037 Uiso 1 1 calc R
H17B H -0.0872 0.1219 0.1158 0.037 Uiso 1 1 calc R
H17C H -0.1117 0.0692 0.1923 0.037 Uiso 1 1 calc R
C18 C -0.14473(17) 0.18728(11) 0.33251(11) 0.0281(4) Uani 1 1 d .
H18A H -0.1046 0.1368 0.3516 0.042 Uiso 1 1 calc R
H18B H -0.2268 0.1848 0.3373 0.042 Uiso 1 1 calc R
H18C H -0.1026 0.2305 0.3688 0.042 Uiso 1 1 calc R
C19 C -0.30441(15) 0.20280(10) 0.15214(11) 0.0246(3) Uani 1 1 d .
H19A H -0.3094 0.2194 0.0929 0.037 Uiso 1 1 calc R
H19B H -0.3520 0.2388 0.1775 0.037 Uiso 1 1 calc R
H19C H -0.3349 0.1485 0.1520 0.037 Uiso 1 1 calc R
C20 C -0.11017(14) 0.49050(9) 0.23784(10) 0.0205(3) Uani 1 1 d .
H20A H -0.1714 0.5292 0.2415 0.031 Uiso 1 1 calc R
H20B H -0.0745 0.5057 0.1913 0.031 Uiso 1 1 calc R
H20C H -0.0486 0.4893 0.2926 0.031 Uiso 1 1 calc R
C21 C -0.30180(14) 0.40394(11) 0.11408(11) 0.0260(3) Uani 1 1 d .
H21A H -0.3494 0.3553 0.1014 0.039 Uiso 1 1 calc R
H21B H -0.2675 0.4160 0.0660 0.039 Uiso 1 1 calc R
H21C H -0.3525 0.4481 0.1222 0.039 Uiso 1 1 calc R
C22 C -0.24757(15) 0.37171(11) 0.30663(11) 0.0272(3) Uani 1 1 d .
H22A H -0.2962 0.4177 0.3130 0.041 Uiso 1 1 calc R
H22B H -0.1846 0.3641 0.3599 0.041 Uiso 1 1 calc R
H22C H -0.2976 0.3241 0.2949 0.041 Uiso 1 1 calc R

loop_
_atom_site_aniso_label
_atom_site_aniso_U_11
_atom_site_aniso_U_22
_atom_site_aniso_U_33
_atom_site_aniso_U_23
_atom_site_aniso_U_13
_atom_site_aniso_U_12
I1 0.02910(6) 0.01612(5) 0.01390(5) 0.00236(3) 0.00056(4) 0.00251(4)
Sn1 0.01424(5) 0.01159(5) 0.00990(5) -0.00069(3) 0.00156(3) -0.00026(3)
Si1 0.01731(18) 0.01839(19) 0.01617(18) -0.00107(15) 0.00330(15) 0.00486(15)
Si2 0.01720(18) 0.01714(19) 0.01866(19) 0.00301(15) 0.00688(15) -0.00012(15)
Si3 0.02053(19) 0.01685(19) 0.01577(18) -0.00104(14) 0.00593(15) -0.00537(15)
Si4 0.01543(18) 0.01852(19) 0.01702(18) -0.00326(15) 0.00495(14) 0.00062(14)
C1 0.0167(6) 0.0140(6) 0.0152(6) -0.0024(5) 0.0025(5) -0.0010(5)
C2 0.0208(7) 0.0166(7) 0.0162(6) -0.0034(5) 0.0039(5) -0.0017(5)
C3 0.0232(7) 0.0203(7) 0.0176(7) -0.0030(5) 0.0047(6) -0.0013(6)
C4 0.0186(7) 0.0304(9) 0.0255(8) -0.0022(7) 0.0036(6) -0.0011(6)
C5 0.0202(7) 0.0195(7) 0.0159(6) -0.0027(5) 0.0057(5) -0.0009(5)
C6 0.0243(7) 0.0243(8) 0.0204(7) -0.0076(6) 0.0058(6) -0.0001(6)
C7 0.0142(6) 0.0154(6) 0.0130(6) 0.0001(5) 0.0028(5) 0.0009(5)
C8 0.0162(6) 0.0171(7) 0.0124(6) -0.0026(5) 0.0030(5) 0.0005(5)
C9 0.0144(6) 0.0170(6) 0.0114(6) -0.0005(5) 0.0022(5) -0.0004(5)
C10 0.0149(6) 0.0153(6) 0.0114(6) -0.0010(5) 0.0028(5) -0.0008(5)
C11 0.0305(8) 0.0182(7) 0.0222(7) -0.0016(6) 0.0040(6) 0.0075(6)
C12 0.0180(7) 0.0299(8) 0.0227(7) -0.0026(6) 0.0012(6) 0.0059(6)
C13 0.0239(8) 0.0310(9) 0.0228(8) -0.0022(6) 0.0081(6) 0.0076(7)
C14 0.0205(7) 0.0266(8) 0.0381(9) 0.0041(7) 0.0085(7) -0.0039(6)
C15 0.0367(9) 0.0315(9) 0.0214(8) 0.0085(7) 0.0148(7) 0.0073(7)
C16 0.0253(7) 0.0155(7) 0.0257(8) 0.0015(6) 0.0081(6) 0.0008(6)
C17 0.0302(8) 0.0158(7) 0.0285(8) -0.0022(6) 0.0083(7) -0.0045(6)
C18 0.0337(9) 0.0323(9) 0.0200(8) 0.0037(6) 0.0103(7) -0.0089(7)
C19 0.0215(7) 0.0272(8) 0.0246(8) -0.0044(6) 0.0053(6) -0.0086(6)
C20 0.0212(7) 0.0180(7) 0.0225(7) -0.0022(6) 0.0060(6) 0.0025(5)
C21 0.0197(7) 0.0276(8) 0.0271(8) -0.0041(7) -0.0002(6) 0.0049(6)
C22 0.0267(8) 0.0310(9) 0.0289(8) -0.0078(7) 0.0160(7) -0.0038(7)

loop_
_atom_type_symbol
_atom_type_description
_atom_type_scat_dispersion_real
_atom_type_scat_dispersion_imag
_atom_type_scat_source
C C 0.0033 0.0016 'International Tables Vol C Tables 4.2.6.8 and 6.1.1.4'
H H 0.0000 0.0000 'International Tables Vol C Tables 4.2.6.8 and 6.1.1.4'
Si Si 0.0817 0.0704 'International Tables Vol C Tables 4.2.6.8 and 6.1.1.4'
Sn Sn -0.6537 1.4246 'International Tables Vol C Tables 4.2.6.8 and 6.1.1.4'
I I -0.4742 1.8119 'International Tables Vol C Tables 4.2.6.8 and 6.1.1.4'

loop_
_geom_angle_atom_site_label_1
_geom_angle_atom_site_label_2
_geom_angle_atom_site_label_3
_geom_angle
C7 Sn1 C10 92.87(5)
C7 Sn1 C1 121.32(5)
C10 Sn1 C1 122.18(5)
C7 Sn1 I1 113.24(4)
C10 Sn1 I1 111.63(4)
C1 Sn1 I1 96.61(4)
C11 Si1 C12 106.98(8)
C11 Si1 C13 103.43(8)
C12 Si1 C13 108.32(8)
C11 Si1 C7 112.43(7)
C12 Si1 C7 113.48(7)
C13 Si1 C7 111.58(7)
C14 Si2 C16 104.97(8)
C14 Si2 C15 110.07(8)
C16 Si2 C15 104.16(8)
C14 Si2 C7 112.80(7)
C16 Si2 C7 115.27(7)
C15 Si2 C7 109.15(8)
C17 Si3 C18 107.94(8)
C17 Si3 C19 104.06(8)
C18 Si3 C19 107.04(8)
C17 Si3 C10 113.88(7)
C18 Si3 C10 113.94(7)
C19 Si3 C10 109.31(7)
C22 Si4 C21 108.41(8)
C22 Si4 C20 103.82(7)
C21 Si4 C20 103.97(8)
C22 Si4 C10 113.36(7)
C21 Si4 C10 110.06(7)
C20 Si4 C10 116.50(7)
C2 C1 C5 112.97(12)
C2 C1 Sn1 107.86(10)
C5 C1 Sn1 111.73(9)
C3 C2 C1 178.89(17)
C2 C3 C4 178.18(18)
C6 C5 C1 112.31(13)
C8 C7 Si1 110.63(9)
C8 C7 Si2 110.93(9)
Si1 C7 Si2 110.15(7)
C8 C7 Sn1 97.60(8)
Si1 C7 Sn1 113.61(7)
Si2 C7 Sn1 113.35(7)
C9 C8 C7 114.63(11)
C8 C9 C10 114.82(11)
C9 C10 Si4 109.83(9)
C9 C10 Si3 109.94(9)
Si4 C10 Si3 109.17(7)
C9 C10 Sn1 98.53(8)
Si4 C10 Sn1 114.82(7)
Si3 C10 Sn1 114.05(7)

loop_
_geom_bond_atom_site_label_1
_geom_bond_atom_site_label_2
_geom_bond_distance
I1 Sn1 2.73712(19)
Sn1 C7 2.1832(14)
Sn1 C10 2.1841(14)
Sn1 C1 2.1892(14)
Si1 C11 1.8682(17)
Si1 C12 1.8735(16)
Si1 C13 1.8815(17)
Si1 C7 1.9024(15)
Si2 C14 1.8702(17)
Si2 C16 1.8731(16)
Si2 C15 1.8739(17)
Si2 C7 1.9072(15)
Si3 C17 1.8757(17)
Si3 C18 1.8757(17)
Si3 C19 1.8799(17)
Si3 C10 1.9078(15)
Si4 C22 1.8730(17)
Si4 C21 1.8769(17)
Si4 C20 1.8770(17)
Si4 C10 1.9076(15)
C1 C2 1.455(2)
C1 C5 1.533(2)
C2 C3 1.193(2)
C3 C4 1.460(2)
C5 C6 1.525(2)
C7 C8 1.5694(19)
C8 C9 1.5417(19)
C9 C10 1.5745(19)
